data_2019973
loop_
_publ_author_name
'Bussey, Katherine A.'
'Cavalier, Annie R.'
'Connell, Jennifer R.'
'Mraz, Margaret E.'
'Oshin, Kayode D.'
'Pintauer, Tomislav'
'Oliver, Allen G.'

_publ_section_title
;
 Structural studies of (prop-2-en-1-yl)bis[(pyridin-2-yl)methylidene]amine
 hetero-scorpionate copper complexes
;
_journal_coeditor_code SK3587
_journal_issue 7
_journal_name_full 'Acta Crystallographica Section C'
_journal_page_first
;
;
_journal_paper_doi 10.1107/S2053229615010335
_journal_volume 71
_journal_year 2015
_chemical_formula_iupac '[Cu (C15 H17 N3)] Cl O4, C2 H3 N'
_chemical_formula_moiety 'C15 H17 Cu N3 +, Cl O4 -, C2 H3 N'
_chemical_formula_sum 'C17 H20 Cl Cu N4 O4'
_chemical_formula_weight 443.37
_chemical_name_systematic
'<i>catena</i>-Poly[[copper(I)-\m~2~-(prop-2-en-1-yl)bis[pyridin-2-yl)methylidene]amine-\k^5^<i>N</i>,<i>N</i>',<i>N</i>'':<i>C</i>^2^,<i>C</i>^3^] perchlorate acetonitrile monosolvate]'
_space_group_crystal_system monoclinic
_space_group_IT_number 14
_space_group_name_Hall '-P 2ybc'
_space_group_name_H-M_alt 'P 1 21/c 1'
_symmetry_space_group_name_Hall '-P 2ybc'
_symmetry_space_group_name_H-M 'P 1 21/c 1'
_atom_sites_solution_hydrogens geom
_atom_sites_solution_primary direct
_atom_sites_solution_secondary difmap
_audit_creation_method SHELXL-2014/7
_cell_angle_alpha 90
_cell_angle_beta 94.932(3)
_cell_angle_gamma 90
_cell_formula_units_Z 4
_cell_length_a 10.2961(5)
_cell_length_b 10.7435(6)
_cell_length_c 17.5025(9)
_cell_measurement_reflns_used 9978
_cell_measurement_temperature 150(2)
_cell_measurement_theta_max 29.771
_cell_measurement_theta_min 2.227
_cell_volume 1928.89(17)
_computing_cell_refinement
;
SAINT (Bruker, 2008)
;
_computing_data_collection
;
APEX2 (Bruker, 2008)
;
_computing_data_reduction
;
SAINT (Bruker, 2008)
;
_computing_molecular_graphics
;
OLEX2 (Dolomanov <i>et al.</i>, 2009)
;
_computing_publication_material
;
publCIF (Westrip, 2010)
;
_computing_structure_refinement
;
SHELXL2014 (Sheldrick, 2015)
;
_computing_structure_solution
;
SHELXS97 (Sheldrick, 2008)
;
_diffrn_ambient_temperature 150(2)
_diffrn_detector_area_resol_mean 8.33
_diffrn_measured_fraction_theta_full 1.000
_diffrn_measured_fraction_theta_max 0.999
_diffrn_measurement_device_type 'Bruker SMART APEXII'
_diffrn_measurement_method '\f and \w scans'
_diffrn_radiation_monochromator graphite
_diffrn_radiation_source 'fine-focus sealed tube'
_diffrn_radiation_type MoK\a
_diffrn_radiation_wavelength 0.71073
_diffrn_reflns_av_R_equivalents 0.0280
_diffrn_reflns_limit_h_max 14
_diffrn_reflns_limit_h_min -14
_diffrn_reflns_limit_k_max 15
_diffrn_reflns_limit_k_min -15
_diffrn_reflns_limit_l_max 24
_diffrn_reflns_limit_l_min -24
_diffrn_reflns_number 27703
_diffrn_reflns_theta_full 25.242
_diffrn_reflns_theta_max 29.798
_diffrn_reflns_theta_min 1.985
_exptl_absorpt_coefficient_mu 1.301
_exptl_absorpt_correction_T_max 0.8072
_exptl_absorpt_correction_T_min 0.5544
_exptl_absorpt_correction_type multi-scan
_exptl_absorpt_process_details
;
(SADABS; Krause <i>et al.</i>, 2015)
;
_exptl_crystal_colour grey
_exptl_crystal_density_diffrn 1.527
_exptl_crystal_description rhomboid
_exptl_crystal_F_000 912
_exptl_crystal_size_max 0.514
_exptl_crystal_size_mid 0.276
_exptl_crystal_size_min 0.172
_refine_diff_density_max 0.598
_refine_diff_density_min -0.449
_refine_ls_extinction_method none
_refine_ls_goodness_of_fit_ref 1.062
_refine_ls_hydrogen_treatment constr
_refine_ls_matrix_type full
_refine_ls_number_parameters 245
_refine_ls_number_reflns 5517
_refine_ls_number_restraints 0
_refine_ls_restrained_S_all 1.062
_refine_ls_R_factor_all 0.0388
_refine_ls_R_factor_gt 0.0321
_refine_ls_shift/su_max 0.001
_refine_ls_shift/su_mean 0.000
_refine_ls_structure_factor_coef Fsqd
_refine_ls_weighting_details 'w=1/[\s^2^(Fo^2^)+(0.0419P)^2^+1.3152P] where P=(Fo^2^+2Fc^2^)/3'
_refine_ls_weighting_scheme calc
_refine_ls_wR_factor_gt 0.0848
_refine_ls_wR_factor_ref 0.0885
_reflns_number_gt 4802
_reflns_number_total 5517
_reflns_threshold_expression I>2\s(I)
_cod_data_source_file sk3587sup1.cif
_cod_data_source_block 2
_cod_database_code 2019973
_shelx_space_group_comment
;
The symmetry employed for this shelxl refinement is uniquely defined
by the following loop, which should always be used as a source of
symmetry information in preference to the above space-group names.
They are only intended as comments.
;
_shelx_estimated_absorpt_t_min 0.554
_shelx_estimated_absorpt_t_max 0.807

loop_
_space_group_symop_operation_xyz
'x, y, z'
'-x, y+1/2, -z+1/2'
'-x, -y, -z'
'x, -y-1/2, z-1/2'

loop_
_atom_site_type_symbol
_atom_site_label
_atom_site_fract_x
_atom_site_fract_y
_atom_site_fract_z
_atom_site_U_iso_or_equiv
_atom_site_adp_type
_atom_site_calc_flag
_atom_site_occupancy
Cu Cu1 0.40952(2) 0.28116(2) 0.18876(2) 0.02180(7) Uani d 1
N N1 0.35487(14) 0.35540(13) 0.08578(8) 0.0232(3) Uani d 1
N N2 0.35542(12) 0.47632(12) 0.22597(7) 0.0188(2) Uani d 1
N N3 0.25255(13) 0.24543(13) 0.24709(8) 0.0213(3) Uani d 1
C C1 0.38255(19) 0.30569(17) 0.01841(10) 0.0298(4) Uani d 1
H H1 0.4233 0.2263 0.0184 0.036 Uiso calc 1
C C2 0.3539(2) 0.3658(2) -0.05060(11) 0.0362(4) Uani d 1
H H2 0.3731 0.3279 -0.0973 0.043 Uiso calc 1
C C3 0.2969(2) 0.4822(2) -0.05060(11) 0.0389(5) Uani d 1
H H3 0.2760 0.5253 -0.0974 0.047 Uiso calc 1
C C4 0.27066(19) 0.53545(18) 0.01861(11) 0.0319(4) Uani d 1
H H4 0.2332 0.6162 0.0199 0.038 Uiso calc 1
C C5 0.29974(15) 0.46931(15) 0.08566(9) 0.0219(3) Uani d 1
C C6 0.26267(15) 0.51606(15) 0.16191(9) 0.0225(3) Uani d 1
H H6A 0.2589 0.6081 0.1607 0.027 Uiso calc 1
H H6B 0.1747 0.4848 0.1706 0.027 Uiso calc 1
C C7 0.29044(16) 0.45596(16) 0.29639(9) 0.0237(3) Uani d 1
H H7A 0.2332 0.5277 0.3051 0.028 Uiso calc 1
H H7B 0.3567 0.4498 0.3407 0.028 Uiso calc 1
C C8 0.21024(16) 0.33811(16) 0.29040(9) 0.0231(3) Uani d 1
C C9 0.10020(18) 0.32522(19) 0.33018(11) 0.0323(4) Uani d 1
H H9 0.0706 0.3927 0.3592 0.039 Uiso calc 1
C C10 0.0339(2) 0.2129(2) 0.32709(13) 0.0392(5) Uani d 1
H H10 -0.0409 0.2020 0.3546 0.047 Uiso calc 1
C C11 0.07809(19) 0.11698(19) 0.28341(12) 0.0344(4) Uani d 1
H H11 0.0345 0.0390 0.2806 0.041 Uiso calc 1
C C12 0.18699(17) 0.13676(16) 0.24387(10) 0.0259(3) Uani d 1
H H12 0.2166 0.0713 0.2133 0.031 Uiso calc 1
C C13 0.46963(15) 0.56005(14) 0.23791(9) 0.0207(3) Uani d 1
H H13A 0.5189 0.5569 0.1918 0.025 Uiso calc 1
H H13B 0.5276 0.5286 0.2817 0.025 Uiso calc 1
C C14 0.43571(17) 0.69412(16) 0.25335(11) 0.0268(3) Uani d 1
H H14 0.4363 0.7525 0.2126 0.032 Uiso calc 1
C C15 0.40412(19) 0.73514(19) 0.32348(14) 0.0381(5) Uani d 1
H H15A 0.3898 0.6703 0.3620 0.046 Uiso calc 1
H H15B 0.3410 0.8047 0.3232 0.046 Uiso calc 1
Cl Cl1 0.31067(4) 0.91688(4) 0.06230(2) 0.03084(10) Uani d 1
O O1 0.20483(18) 0.8654(2) 0.10057(11) 0.0607(5) Uani d 1
O O2 0.2754(2) 0.9252(3) -0.01744(10) 0.0768(7) Uani d 1
O O3 0.33879(19) 1.03794(16) 0.09251(11) 0.0543(4) Uani d 1
O O4 0.4244(2) 0.8414(2) 0.07888(14) 0.0776(7) Uani d 1
N N4 -0.0428(3) 0.1619(3) 0.63275(19) 0.0916(11) Uani d 1
C C16 -0.0056(3) 0.2326(2) 0.59215(16) 0.0504(6) Uani d 1
C C17 0.0424(3) 0.3246(4) 0.54240(18) 0.0686(9) Uani d 1
H H17A 0.0759 0.3960 0.5728 0.103 Uiso calc 1
H H17B -0.0286 0.3519 0.5053 0.103 Uiso calc 1
H H17C 0.1126 0.2887 0.5151 0.103 Uiso calc 1

loop_
_atom_site_aniso_label
_atom_site_aniso_U_11
_atom_site_aniso_U_22
_atom_site_aniso_U_33
_atom_site_aniso_U_12
_atom_site_aniso_U_13
_atom_site_aniso_U_23
Cu1 0.02294(11) 0.01788(10) 0.02509(11) 0.00372(7) 0.00491(7) 0.00274(7)
N1 0.0275(7) 0.0196(6) 0.0229(6) 0.0009(5) 0.0047(5) 0.0007(5)
N2 0.0188(6) 0.0170(6) 0.0208(6) -0.0014(5) 0.0023(5) -0.0006(5)
N3 0.0221(6) 0.0178(6) 0.0240(6) -0.0014(5) 0.0026(5) 0.0004(5)
C1 0.0373(9) 0.0259(8) 0.0271(8) -0.0005(7) 0.0086(7) -0.0019(7)
C2 0.0465(11) 0.0391(11) 0.0238(8) -0.0055(9) 0.0079(7) -0.0012(7)
C3 0.0502(12) 0.0410(11) 0.0249(8) -0.0032(9) 0.0008(8) 0.0098(8)
C4 0.0382(10) 0.0258(8) 0.0310(9) 0.0011(7) -0.0019(7) 0.0074(7)
C5 0.0219(7) 0.0183(7) 0.0250(7) -0.0019(6) -0.0004(6) 0.0009(6)
C6 0.0206(7) 0.0194(7) 0.0271(7) 0.0031(6) -0.0006(6) -0.0017(6)
C7 0.0270(8) 0.0206(7) 0.0243(7) -0.0041(6) 0.0076(6) -0.0039(6)
C8 0.0233(7) 0.0220(7) 0.0245(7) -0.0032(6) 0.0041(6) -0.0006(6)
C9 0.0303(9) 0.0315(9) 0.0370(9) -0.0049(7) 0.0135(7) -0.0066(8)
C10 0.0344(10) 0.0383(11) 0.0476(11) -0.0123(8) 0.0191(9) -0.0034(9)
C11 0.0325(9) 0.0291(9) 0.0424(10) -0.0114(7) 0.0072(8) 0.0000(8)
C12 0.0271(8) 0.0201(7) 0.0302(8) -0.0034(6) 0.0021(6) -0.0010(6)
C13 0.0198(7) 0.0181(7) 0.0244(7) -0.0018(5) 0.0017(5) -0.0004(6)
C14 0.0230(8) 0.0183(7) 0.0384(9) -0.0031(6) -0.0011(7) -0.0008(6)
C15 0.0277(9) 0.0296(9) 0.0590(13) -0.0084(7) 0.0158(9) -0.0159(9)
Cl1 0.0350(2) 0.0286(2) 0.0300(2) -0.00178(17) 0.00879(16) -0.00400(16)
O1 0.0505(10) 0.0695(13) 0.0646(11) -0.0199(9) 0.0189(9) 0.0112(10)
O2 0.0803(14) 0.124(2) 0.0261(8) -0.0273(14) 0.0027(8) -0.0102(10)
O3 0.0721(12) 0.0338(8) 0.0570(10) -0.0100(8) 0.0053(9) -0.0107(7)
O4 0.0690(13) 0.0750(15) 0.0933(16) 0.0398(12) 0.0332(12) 0.0171(13)
N4 0.107(2) 0.0626(17) 0.096(2) -0.0386(16) -0.0445(18) 0.0344(16)
C16 0.0511(14) 0.0400(12) 0.0558(14) -0.0056(10) -0.0210(11) 0.0050(11)
C17 0.0456(14) 0.098(2) 0.0607(16) -0.0108(15) -0.0048(12) 0.0264(17)

loop_
_atom_type_symbol
_atom_type_description
_atom_type_scat_dispersion_real
_atom_type_scat_dispersion_imag
_atom_type_scat_source
C C 0.0033 0.0016 'International Tables Vol C Tables 4.2.6.8 and 6.1.1.4'
H H 0.0000 0.0000 'International Tables Vol C Tables 4.2.6.8 and 6.1.1.4'
N N 0.0061 0.0033 'International Tables Vol C Tables 4.2.6.8 and 6.1.1.4'
O O 0.0106 0.0060 'International Tables Vol C Tables 4.2.6.8 and 6.1.1.4'
Cl Cl 0.1484 0.1585 'International Tables Vol C Tables 4.2.6.8 and 6.1.1.4'
Cu Cu 0.3201 1.2651 'International Tables Vol C Tables 4.2.6.8 and 6.1.1.4'

loop_
_geom_angle_atom_site_label_1
_geom_angle_atom_site_label_2
_geom_angle_atom_site_label_3
_geom_angle_site_symmetry_1
_geom_angle_site_symmetry_3
_geom_angle
_geom_angle_publ_flag
N1 Cu1 C15 . 2_645 101.45(8) y
N1 Cu1 N3 . . 110.76(6) y
C15 Cu1 N3 2_645 . 144.98(7) y
N1 Cu1 C14 . 2_645 140.80(7) y
C15 Cu1 C14 2_645 2_645 39.50(8) y
N3 Cu1 C14 . 2_645 106.64(7) y
N1 Cu1 N2 . . 80.47(5) y
C15 Cu1 N2 2_645 . 121.04(7) y
N3 Cu1 N2 . . 78.74(5) y
C14 Cu1 N2 2_645 . 118.65(6) y
C1 N1 C5 . . 118.62(15) ?
C1 N1 Cu1 . . 124.37(12) ?
C5 N1 Cu1 . . 116.58(11) ?
C7 N2 C6 . . 111.72(13) ?
C7 N2 C13 . . 112.68(12) ?
C6 N2 C13 . . 112.73(12) ?
C7 N2 Cu1 . . 104.06(9) ?
C6 N2 Cu1 . . 101.98(9) ?
C13 N2 Cu1 . . 112.86(9) ?
C8 N3 C12 . . 118.63(14) ?
C8 N3 Cu1 . . 117.09(11) ?
C12 N3 Cu1 . . 124.26(12) ?
N1 C1 C2 . . 122.37(18) ?
N1 C1 H1 . . 118.8 ?
C2 C1 H1 . . 118.8 ?
C1 C2 C3 . . 118.89(18) ?
C1 C2 H2 . . 120.6 ?
C3 C2 H2 . . 120.6 ?
C2 C3 C4 . . 119.20(17) ?
C2 C3 H3 . . 120.4 ?
C4 C3 H3 . . 120.4 ?
C5 C4 C3 . . 119.03(18) ?
C5 C4 H4 . . 120.5 ?
C3 C4 H4 . . 120.5 ?
N1 C5 C4 . . 121.87(16) ?
N1 C5 C6 . . 116.11(14) ?
C4 C5 C6 . . 121.87(15) ?
N2 C6 C5 . . 112.40(13) ?
N2 C6 H6A . . 109.1 ?
C5 C6 H6A . . 109.1 ?
N2 C6 H6B . . 109.1 ?
C5 C6 H6B . . 109.1 ?
H6A C6 H6B . . 107.9 ?
N2 C7 C8 . . 110.63(13) ?
N2 C7 H7A . . 109.5 ?
C8 C7 H7A . . 109.5 ?
N2 C7 H7B . . 109.5 ?
C8 C7 H7B . . 109.5 ?
H7A C7 H7B . . 108.1 ?
N3 C8 C9 . . 121.78(16) ?
N3 C8 C7 . . 117.24(14) ?
C9 C8 C7 . . 120.94(15) ?
C10 C9 C8 . . 119.25(18) ?
C10 C9 H9 . . 120.4 ?
C8 C9 H9 . . 120.4 ?
C11 C10 C9 . . 119.09(17) ?
C11 C10 H10 . . 120.5 ?
C9 C10 H10 . . 120.5 ?
C10 C11 C12 . . 118.76(17) ?
C10 C11 H11 . . 120.6 ?
C12 C11 H11 . . 120.6 ?
N3 C12 C11 . . 122.46(16) ?
N3 C12 H12 . . 118.8 ?
C11 C12 H12 . . 118.8 ?
N2 C13 C14 . . 114.27(13) ?
N2 C13 H13A . . 108.7 ?
C14 C13 H13A . . 108.7 ?
N2 C13 H13B . . 108.7 ?
C14 C13 H13B . . 108.7 ?
H13A C13 H13B . . 107.6 ?
C15 C14 C13 . . 122.90(17) ?
C15 C14 Cu1 . 2_655 69.08(11) ?
C13 C14 Cu1 . 2_655 110.06(11) ?
C15 C14 H14 . . 118.5 ?
C13 C14 H14 . . 118.5 ?
Cu1 C14 H14 2_655 . 90.8 ?
C14 C15 Cu1 . 2_655 71.41(11) ?
C14 C15 H15A . . 116.5 ?
Cu1 C15 H15A 2_655 . 116.5 ?
C14 C15 H15B . . 116.5 ?
Cu1 C15 H15B 2_655 . 116.5 ?
H15A C15 H15B . . 113.5 ?
O2 Cl1 O3 . . 109.59(14) ?
O2 Cl1 O4 . . 111.79(15) ?
O3 Cl1 O4 . . 107.77(15) ?
O2 Cl1 O1 . . 110.09(13) ?
O3 Cl1 O1 . . 108.44(12) ?
O4 Cl1 O1 . . 109.08(13) ?
N4 C16 C17 . . 178.4(3) ?
C16 C17 H17A . . 109.5 ?
C16 C17 H17B . . 109.5 ?
H17A C17 H17B . . 109.5 ?
C16 C17 H17C . . 109.5 ?
H17A C17 H17C . . 109.5 ?
H17B C17 H17C . . 109.5 ?

loop_
_geom_bond_atom_site_label_1
_geom_bond_atom_site_label_2
_geom_bond_site_symmetry_2
_geom_bond_distance
_geom_bond_publ_flag
Cu1 N1 . 2.0067(14) y
Cu1 C15 2_645 2.0107(19) y
Cu1 N3 . 2.0211(14) y
Cu1 C14 2_645 2.0403(17) y
Cu1 N2 . 2.2788(13) y
N1 C1 . 1.347(2) ?
N1 C5 . 1.349(2) ?
N2 C7 . 1.468(2) ?
N2 C6 . 1.472(2) ?
N2 C13 . 1.4810(19) ?
N3 C8 . 1.346(2) ?
N3 C12 . 1.347(2) ?
C1 C2 . 1.379(3) ?
C1 H1 . 0.9500 ?
C2 C3 . 1.381(3) ?
C2 H2 . 0.9500 ?
C3 C4 . 1.387(3) ?
C3 H3 . 0.9500 ?
C4 C5 . 1.382(2) ?
C4 H4 . 0.9500 ?
C5 C6 . 1.505(2) ?
C6 H6A . 0.9900 ?
C6 H6B . 0.9900 ?
C7 C8 . 1.510(2) ?
C7 H7A . 0.9900 ?
C7 H7B . 0.9900 ?
C8 C9 . 1.387(2) ?
C9 C10 . 1.385(3) ?
C9 H9 . 0.9500 ?
C10 C11 . 1.384(3) ?
C10 H10 . 0.9500 ?
C11 C12 . 1.384(2) ?
C11 H11 . 0.9500 ?
C12 H12 . 0.9500 ?
C13 C14 . 1.512(2) ?
C13 H13A . 0.9900 ?
C13 H13B . 0.9900 ?
C14 C15 . 1.369(3) ?
C14 Cu1 2_655 2.0403(17) y
C14 H14 . 0.9500 ?
C15 Cu1 2_655 2.0106(19) y
C15 H15A . 0.9900 ?
C15 H15B . 0.9900 ?
Cl1 O2 . 1.4144(18) ?
Cl1 O3 . 1.4242(17) ?
Cl1 O4 . 1.434(2) ?
Cl1 O1 . 1.4379(17) ?
N4 C16 . 1.129(4) ?
C16 C17 . 1.433(4) ?
C17 H17A . 0.9800 ?
C17 H17B . 0.9800 ?
C17 H17C . 0.9800 ?

loop_
_geom_torsion_atom_site_label_1
_geom_torsion_atom_site_label_2
_geom_torsion_atom_site_label_3
_geom_torsion_atom_site_label_4
_geom_torsion_site_symmetry_4
_geom_torsion
C5 N1 C1 C2 . -1.5(3)
Cu1 N1 C1 C2 . -173.66(15)
N1 C1 C2 C3 . 1.2(3)
C1 C2 C3 C4 . 0.3(3)
C2 C3 C4 C5 . -1.4(3)
C1 N1 C5 C4 . 0.3(2)
Cu1 N1 C5 C4 . 173.09(14)
C1 N1 C5 C6 . 175.93(15)
Cu1 N1 C5 C6 . -11.28(18)
C3 C4 C5 N1 . 1.1(3)
C3 C4 C5 C6 . -174.26(17)
C7 N2 C6 C5 . -147.18(13)
C13 N2 C6 C5 . 84.73(16)
Cu1 N2 C6 C5 . -36.57(14)
N1 C5 C6 N2 . 35.3(2)
C4 C5 C6 N2 . -149.04(16)
C6 N2 C7 C8 . 72.93(17)
C13 N2 C7 C8 . -158.95(13)
Cu1 N2 C7 C8 . -36.35(15)
C12 N3 C8 C9 . -1.3(2)
Cu1 N3 C8 C9 . 177.28(14)
C12 N3 C8 C7 . 176.54(15)
Cu1 N3 C8 C7 . -4.89(19)
N2 C7 C8 N3 . 30.6(2)
N2 C7 C8 C9 . -151.58(17)
N3 C8 C9 C10 . 1.8(3)
C7 C8 C9 C10 . -175.95(19)
C8 C9 C10 C11 . -0.9(3)
C9 C10 C11 C12 . -0.3(3)
C8 N3 C12 C11 . -0.1(3)
Cu1 N3 C12 C11 . -178.52(14)
C10 C11 C12 N3 . 0.9(3)
C7 N2 C13 C14 . -69.43(18)
C6 N2 C13 C14 . 58.16(18)
Cu1 N2 C13 C14 . 173.05(11)
N2 C13 C14 C15 . 78.8(2)
N2 C13 C14 Cu1 2_655 156.32(11)
C13 C14 C15 Cu1 2_655 100.95(16)

_cod_database_fobs_code 2019973
